data_4085716
loop_
_publ_author_name
'Fleckhaus, Andr\'e'
'Mousa, Abdelrazek H.'
'Lawal, Nasir Sallau'
'Kazemifar, Nitsa Kiriakidou'
'Wendt, Ola F.'

_publ_section_title
;
 Aromatic PCN Palladium Pincer Complexes. Probing the Hemilability through
 Reactions with Nucleophiles
;
_journal_issue 9
_journal_name_full Organometallics
_journal_page_first 1627
_journal_paper_doi 10.1021/om501231k
_journal_volume 34
_journal_year 2015
_chemical_formula_moiety 'C20 H35 Cl N P Pd'
_chemical_formula_sum 'C20 H35 Cl N P Pd'
_chemical_formula_weight 462.31
_chemical_name_systematic
;
 ?
;
_space_group_crystal_system monoclinic
_space_group_IT_number 14
_space_group_name_Hall '-P 2yn'
_space_group_name_H-M_alt 'P 1 21/n 1'
_symmetry_space_group_name_Hall '-P 2yn'
_symmetry_space_group_name_H-M 'P 1 21/n 1'
_atom_sites_solution_hydrogens geom
_audit_creation_date 2014-08-21
_audit_creation_method
;
Olex2 1.2
(compiled 2014.07.22 svn.r2960 for OlexSys, GUI svn.r4862)
;
_cell_angle_alpha 90
_cell_angle_beta 104.8650(10)
_cell_angle_gamma 90
_cell_formula_units_Z 4
_cell_length_a 12.1729(2)
_cell_length_b 13.5722(2)
_cell_length_c 13.5988(2)
_cell_measurement_reflns_used 12311
_cell_measurement_temperature 293(2)
_cell_measurement_theta_max 33.0587
_cell_measurement_theta_min 2.4997
_cell_volume 2171.51(6)
_computing_cell_refinement
;
        CrysAlisPro, Agilent Technologies,
        Version 1.171.35.19 (release 27-10-2011 CrysAlis171 .NET)
        (compiled Oct 27 2011,15:02:11)
;
_computing_data_collection
;
        CrysAlisPro, Agilent Technologies,
        Version 1.171.35.19 (release 27-10-2011 CrysAlis171 .NET)
        (compiled Oct 27 2011,15:02:11)
;
_computing_data_reduction
;
        CrysAlisPro, Agilent Technologies,
        Version 1.171.35.19 (release 27-10-2011 CrysAlis171 .NET)
        (compiled Oct 27 2011,15:02:11)
;
_computing_publication_material 'Olex2 (Dolomanov et al., 2009)'
_computing_structure_refinement 'ShelXL (Sheldrick, 2008)'
_computing_structure_solution 'ShelXS (Sheldrick, 2008)'
_diffrn_ambient_temperature 293(2)
_diffrn_detector_area_resol_mean 16.1829
_diffrn_measured_fraction_theta_full 0.997
_diffrn_measured_fraction_theta_max 0.917
_diffrn_measurement_device_type 'Xcalibur, Sapphire3'
_diffrn_measurement_method '\w scans'
_diffrn_radiation_monochromator graphite
_diffrn_radiation_source 'Enhance (Mo) X-ray Source'
_diffrn_radiation_type 'Mo K\a'
_diffrn_radiation_wavelength 0.71073
_diffrn_reflns_av_R_equivalents 0.0184
_diffrn_reflns_av_unetI/netI 0.0231
_diffrn_reflns_laue_measured_fraction_full 0.997
_diffrn_reflns_laue_measured_fraction_max 0.917
_diffrn_reflns_limit_h_max 17
_diffrn_reflns_limit_h_min -18
_diffrn_reflns_limit_k_max 19
_diffrn_reflns_limit_k_min -20
_diffrn_reflns_limit_l_max 20
_diffrn_reflns_limit_l_min -15
_diffrn_reflns_number 20586
_diffrn_reflns_point_group_measured_fraction_full 0.997
_diffrn_reflns_point_group_measured_fraction_max 0.917
_diffrn_reflns_theta_full 28.000
_diffrn_reflns_theta_max 33.134
_diffrn_reflns_theta_min 2.505
_exptl_absorpt_coefficient_mu 1.054
_exptl_absorpt_correction_T_max 1
_exptl_absorpt_correction_T_min 0.98604
_exptl_absorpt_correction_type multi-scan
_exptl_absorpt_process_details
;
        CrysAlisPro, Agilent Technologies,
        Version 1.171.35.19 (release 27-10-2011 CrysAlis171 .NET)
        (compiled Oct 27 2011,15:02:11)
        Empirical absorption correction using spherical harmonics,
 implemented in SCALE3 ABSPACK scaling algorithm.
;
_exptl_crystal_colour colorless
_exptl_crystal_density_diffrn 1.414
_exptl_crystal_density_method 'not measured'
_exptl_crystal_description block
_exptl_crystal_F_000 960
_exptl_crystal_size_max 0.3
_exptl_crystal_size_mid 0.3
_exptl_crystal_size_min 0.25
_refine_diff_density_max 0.878
_refine_diff_density_min -0.617
_refine_diff_density_rms 0.068
_refine_ls_extinction_method none
_refine_ls_goodness_of_fit_ref 1.047
_refine_ls_hydrogen_treatment constr
_refine_ls_matrix_type full
_refine_ls_number_parameters 225
_refine_ls_number_reflns 7577
_refine_ls_number_restraints 0
_refine_ls_restrained_S_all 1.047
_refine_ls_R_factor_all 0.0370
_refine_ls_R_factor_gt 0.0302
_refine_ls_shift/su_max 0.002
_refine_ls_shift/su_mean 0.000
_refine_ls_structure_factor_coef Fsqd
_refine_ls_weighting_details
;
 w=1/[\s^2^(Fo^2^)+(0.0386P)^2^+0.7572P]
 where P=(Fo^2^+2Fc^2^)/3
;
_refine_ls_weighting_scheme calc
_refine_ls_wR_factor_gt 0.0773
_refine_ls_wR_factor_ref 0.0822
_reflns_Friedel_coverage 0.000
_reflns_number_gt 6578
_reflns_number_total 7577
_reflns_threshold_expression 'I > 2\s(I)'
_cod_data_source_file om501231k_si_002.cif
_cod_data_source_block compound5
_cod_depositor_comments 'Adding full bibliography for 4085715--4085720.cif.'
_cod_database_code 4085716
_shelxl_version_number 2013-2
_shelx_space_group_comment
;
The symmetry employed for this shelxl refinement is uniquely defined
by the following loop, which should always be used as a source of
symmetry information in preference to the above space-group names.
They are only intended as comments.
;
_olex2_refinement_description
;
1. Fixed Uiso
 At 1.2 times of:
  All C(H) groups, All C(H,H) groups
 At 1.5 times of:
  All C(H,H,H) groups
2.a Secondary CH2 refined with riding coordinates:
 C7(H7A,H7B), C8(H8A,H8B), C17(H17A,H17B), C19(H19A,H19B)
2.b Aromatic/amide H refined with riding coordinates:
 C3(H3), C4(H4), C5(H5)
2.c Idealised Me refined as rotating group:
 C11(H11A,H11B,H11C), C12(H12A,H12B,H12C), C13(H13A,H13B,H13C), C14(H14A,H14B,
 H14C), C15(H15A,H15B,H15C), C16(H16A,H16B,H16C), C18(H18A,H18B,H18C), C20(H20A,
 H20B,H20C)
;

loop_
_space_group_symop_operation_xyz
'x, y, z'
'-x+1/2, y+1/2, -z+1/2'
'-x, -y, -z'
'x-1/2, -y-1/2, z-1/2'

loop_
_atom_site_label
_atom_site_type_symbol
_atom_site_fract_x
_atom_site_fract_y
_atom_site_fract_z
_atom_site_U_iso_or_equiv
_atom_site_adp_type
_atom_site_occupancy
_atom_site_site_symmetry_order
_atom_site_calc_flag
_atom_site_refinement_flags_posn
Pd1 Pd 0.87501(2) 0.73969(2) 0.05623(2) 0.03069(5) Uani 1 1 d .
Cl1 Cl 0.91253(5) 0.86043(5) 0.19027(4) 0.05553(15) Uani 1 1 d .
P1 P 0.69182(4) 0.70884(3) 0.04388(3) 0.02821(9) Uani 1 1 d .
N1 N 1.04891(15) 0.73969(13) 0.03930(16) 0.0445(4) Uani 1 1 d .
C1 C 0.84944(16) 0.64745(13) -0.05914(13) 0.0345(3) Uani 1 1 d .
C2 C 0.74224(17) 0.61382(14) -0.11367(13) 0.0369(4) Uani 1 1 d .
C3 C 0.7332(2) 0.55363(17) -0.19790(15) 0.0494(5) Uani 1 1 d .
H3 H 0.6624 0.5304 -0.2338 0.059 Uiso 1 1 calc R
C4 C 0.8289(2) 0.52833(19) -0.22848(16) 0.0587(6) Uani 1 1 d .
H4 H 0.8221 0.4887 -0.2855 0.070 Uiso 1 1 calc R
C5 C 0.9351(2) 0.56140(18) -0.17507(17) 0.0543(6) Uani 1 1 d .
H5 H 0.9991 0.5440 -0.1966 0.065 Uiso 1 1 calc R
C6 C 0.94653(18) 0.62040(16) -0.08963(15) 0.0426(4) Uani 1 1 d .
C7 C 0.64055(17) 0.64922(17) -0.08029(14) 0.0415(4) Uani 1 1 d .
H7A H 0.5916 0.5941 -0.0751 0.050 Uiso 1 1 calc R
H7B H 0.5973 0.6957 -0.1294 0.050 Uiso 1 1 calc R
C8 C 1.05935(19) 0.6528(2) -0.02444(18) 0.0529(5) Uani 1 1 d .
H8A H 1.0939 0.5988 0.0194 0.063 Uiso 1 1 calc R
H8B H 1.1090 0.6693 -0.0676 0.063 Uiso 1 1 calc R
C9 C 0.59652(17) 0.81847(15) 0.03495(16) 0.0431(4) Uani 1 1 d .
C10 C 0.67236(17) 0.61597(15) 0.13914(14) 0.0400(4) Uani 1 1 d .
C11 C 0.6415(3) 0.8938(2) -0.0284(3) 0.0743(8) Uani 1 1 d .
H11A H 0.6416 0.8655 -0.0930 0.111 Uiso 1 1 calc GR
H11B H 0.7175 0.9123 0.0068 0.111 Uiso 1 1 calc GR
H11C H 0.5936 0.9511 -0.0388 0.111 Uiso 1 1 calc GR
C12 C 0.4721(2) 0.7951(2) -0.0162(2) 0.0616(6) Uani 1 1 d .
H12A H 0.4284 0.8548 -0.0247 0.092 Uiso 1 1 calc GR
H12B H 0.4433 0.7500 0.0255 0.092 Uiso 1 1 calc GR
H12C H 0.4666 0.7658 -0.0816 0.092 Uiso 1 1 calc GR
C13 C 0.6052(2) 0.8623(2) 0.1407(2) 0.0647(7) Uani 1 1 d .
H13A H 0.5677 0.9251 0.1336 0.097 Uiso 1 1 calc GR
H13B H 0.6838 0.8707 0.1759 0.097 Uiso 1 1 calc GR
H13C H 0.5697 0.8187 0.1788 0.097 Uiso 1 1 calc GR
C14 C 0.54805(19) 0.59554(19) 0.13610(18) 0.0538(5) Uani 1 1 d .
H14A H 0.5440 0.5421 0.1813 0.081 Uiso 1 1 calc GR
H14B H 0.5073 0.5783 0.0681 0.081 Uiso 1 1 calc GR
H14C H 0.5148 0.6534 0.1571 0.081 Uiso 1 1 calc GR
C15 C 0.7367(2) 0.6474(2) 0.24580(16) 0.0644(7) Uani 1 1 d .
H15A H 0.7047 0.7075 0.2634 0.097 Uiso 1 1 calc GR
H15B H 0.8153 0.6579 0.2477 0.097 Uiso 1 1 calc GR
H15C H 0.7309 0.5968 0.2935 0.097 Uiso 1 1 calc GR
C16 C 0.7260(2) 0.51891(18) 0.1134(2) 0.0623(6) Uani 1 1 d .
H16A H 0.8042 0.5302 0.1147 0.093 Uiso 1 1 calc GR
H16B H 0.6856 0.4969 0.0469 0.093 Uiso 1 1 calc GR
H16C H 0.7215 0.4695 0.1627 0.093 Uiso 1 1 calc GR
C17 C 1.0733(2) 0.8357(2) -0.0040(3) 0.0768(9) Uani 1 1 d .
H17A H 1.0781 0.8863 0.0473 0.092 Uiso 1 1 calc R
H17B H 1.1472 0.8314 -0.0184 0.092 Uiso 1 1 calc R
C18 C 0.9919(3) 0.8661(3) -0.0947(3) 0.1059(14) Uani 1 1 d .
H18A H 0.9893 0.8185 -0.1474 0.159 Uiso 1 1 calc GR
H18B H 1.0136 0.9290 -0.1159 0.159 Uiso 1 1 calc GR
H18C H 0.9183 0.8712 -0.0815 0.159 Uiso 1 1 calc GR
C19 C 1.1293(2) 0.7291(2) 0.1438(2) 0.0602(6) Uani 1 1 d .
H19A H 1.1083 0.6705 0.1754 0.072 Uiso 1 1 calc R
H19B H 1.1185 0.7851 0.1847 0.072 Uiso 1 1 calc R
C20 C 1.2543(2) 0.7224(3) 0.1471(3) 0.0887(11) Uani 1 1 d .
H20A H 1.2663 0.6685 0.1053 0.133 Uiso 1 1 calc GR
H20B H 1.2975 0.7117 0.2159 0.133 Uiso 1 1 calc GR
H20C H 1.2783 0.7827 0.1221 0.133 Uiso 1 1 calc GR

loop_
_atom_site_aniso_label
_atom_site_aniso_U_11
_atom_site_aniso_U_22
_atom_site_aniso_U_33
_atom_site_aniso_U_23
_atom_site_aniso_U_13
_atom_site_aniso_U_12
Pd1 0.02843(7) 0.03410(8) 0.03082(7) -0.00360(4) 0.00990(5) -0.00107(5)
Cl1 0.0470(3) 0.0648(4) 0.0539(3) -0.0281(3) 0.0113(2) -0.0089(2)
P1 0.02699(18) 0.0329(2) 0.02481(18) -0.00004(15) 0.00674(14) 0.00186(16)
N1 0.0338(8) 0.0437(9) 0.0599(11) 0.0020(7) 0.0194(8) -0.0006(6)
C1 0.0408(9) 0.0347(8) 0.0304(8) -0.0007(6) 0.0132(7) 0.0037(7)
C2 0.0464(10) 0.0373(9) 0.0271(7) -0.0030(6) 0.0094(7) 0.0035(8)
C3 0.0643(13) 0.0469(12) 0.0340(9) -0.0101(8) 0.0074(9) 0.0032(10)
C4 0.0851(18) 0.0573(14) 0.0356(10) -0.0138(9) 0.0187(11) 0.0166(12)
C5 0.0676(15) 0.0577(14) 0.0447(11) -0.0034(10) 0.0272(11) 0.0190(11)
C6 0.0483(11) 0.0457(11) 0.0392(9) 0.0006(8) 0.0209(8) 0.0095(8)
C7 0.0375(9) 0.0539(12) 0.0314(8) -0.0073(8) 0.0058(7) -0.0020(8)
C8 0.0440(11) 0.0642(15) 0.0563(13) -0.0042(11) 0.0235(10) 0.0106(10)
C9 0.0400(10) 0.0428(10) 0.0471(10) 0.0049(8) 0.0122(8) 0.0123(8)
C10 0.0376(9) 0.0460(10) 0.0358(9) 0.0096(7) 0.0087(7) -0.0004(8)
C11 0.0830(19) 0.0507(15) 0.096(2) 0.0309(14) 0.0356(16) 0.0224(13)
C12 0.0414(11) 0.0775(18) 0.0615(14) 0.0036(13) 0.0053(10) 0.0221(12)
C13 0.0627(15) 0.0633(16) 0.0706(16) -0.0188(13) 0.0217(13) 0.0174(12)
C14 0.0460(11) 0.0607(14) 0.0583(13) 0.0102(11) 0.0196(10) -0.0108(10)
C15 0.0674(15) 0.0866(19) 0.0332(10) 0.0130(11) 0.0023(10) -0.0137(14)
C16 0.0661(15) 0.0451(13) 0.0775(17) 0.0194(12) 0.0219(13) 0.0111(11)
C17 0.0604(16) 0.077(2) 0.104(2) 0.0276(17) 0.0419(16) -0.0037(14)
C18 0.092(3) 0.131(4) 0.102(3) 0.057(3) 0.040(2) -0.001(2)
C19 0.0386(11) 0.0694(17) 0.0700(17) -0.0100(12) 0.0091(11) 0.0021(11)
C20 0.0369(13) 0.100(2) 0.121(3) -0.016(2) 0.0053(15) 0.0025(14)

loop_
_atom_type_symbol
_atom_type_description
_atom_type_scat_dispersion_real
_atom_type_scat_dispersion_imag
_atom_type_scat_source
C C 0.0033 0.0016 'International Tables Vol C Tables 4.2.6.8 and 6.1.1.4'
H H 0.0000 0.0000 'International Tables Vol C Tables 4.2.6.8 and 6.1.1.4'
N N 0.0061 0.0033 'International Tables Vol C Tables 4.2.6.8 and 6.1.1.4'
P P 0.1023 0.0942 'International Tables Vol C Tables 4.2.6.8 and 6.1.1.4'
Cl Cl 0.1484 0.1585 'International Tables Vol C Tables 4.2.6.8 and 6.1.1.4'
Pd Pd -0.9988 1.0072 'International Tables Vol C Tables 4.2.6.8 and 6.1.1.4'

loop_
_geom_angle_atom_site_label_1
_geom_angle_atom_site_label_2
_geom_angle_atom_site_label_3
_geom_angle
P1 Pd1 Cl1 100.170(18)
N1 Pd1 Cl1 94.53(5)
N1 Pd1 P1 165.26(5)
C1 Pd1 Cl1 175.85(6)
C1 Pd1 P1 82.54(6)
C1 Pd1 N1 82.85(8)
C7 P1 Pd1 104.46(7)
C7 P1 C9 103.44(10)
C7 P1 C10 105.53(10)
C9 P1 Pd1 116.51(7)
C10 P1 Pd1 112.14(6)
C10 P1 C9 113.28(9)
C8 N1 Pd1 106.92(13)
C8 N1 C17 114.0(2)
C8 N1 C19 109.96(18)
C17 N1 Pd1 109.73(15)
C17 N1 C19 107.9(2)
C19 N1 Pd1 108.16(15)
C2 C1 Pd1 124.33(13)
C6 C1 Pd1 115.50(14)
C6 C1 C2 120.05(17)
C1 C2 C7 117.61(15)
C3 C2 C1 119.60(19)
C3 C2 C7 122.72(19)
C2 C3 H3 119.9
C4 C3 C2 120.1(2)
C4 C3 H3 119.9
C3 C4 H4 119.7
C3 C4 C5 120.59(19)
C5 C4 H4 119.7
C4 C5 H5 119.8
C4 C5 C6 120.4(2)
C6 C5 H5 119.8
C1 C6 C8 117.64(18)
C5 C6 C1 119.3(2)
C5 C6 C8 123.02(19)
P1 C7 H7A 110.1
P1 C7 H7B 110.1
C2 C7 P1 107.91(13)
C2 C7 H7A 110.1
C2 C7 H7B 110.1
H7A C7 H7B 108.4
N1 C8 C6 112.05(17)
N1 C8 H8A 109.2
N1 C8 H8B 109.2
C6 C8 H8A 109.2
C6 C8 H8B 109.2
H8A C8 H8B 107.9
C11 C9 P1 105.28(15)
C11 C9 C12 109.8(2)
C11 C9 C13 108.7(2)
C12 C9 P1 112.94(16)
C12 C9 C13 109.21(19)
C13 C9 P1 110.79(15)
C14 C10 P1 113.89(14)
C14 C10 C16 108.15(19)
C15 C10 P1 110.25(15)
C15 C10 C14 109.92(18)
C15 C10 C16 108.0(2)
C16 C10 P1 106.35(14)
C9 C11 H11A 109.5
C9 C11 H11B 109.5
C9 C11 H11C 109.5
H11A C11 H11B 109.5
H11A C11 H11C 109.5
H11B C11 H11C 109.5
C9 C12 H12A 109.5
C9 C12 H12B 109.5
C9 C12 H12C 109.5
H12A C12 H12B 109.5
H12A C12 H12C 109.5
H12B C12 H12C 109.5
C9 C13 H13A 109.5
C9 C13 H13B 109.5
C9 C13 H13C 109.5
H13A C13 H13B 109.5
H13A C13 H13C 109.5
H13B C13 H13C 109.5
C10 C14 H14A 109.5
C10 C14 H14B 109.5
C10 C14 H14C 109.5
H14A C14 H14B 109.5
H14A C14 H14C 109.5
H14B C14 H14C 109.5
C10 C15 H15A 109.5
C10 C15 H15B 109.5
C10 C15 H15C 109.5
H15A C15 H15B 109.5
H15A C15 H15C 109.5
H15B C15 H15C 109.5
C10 C16 H16A 109.5
C10 C16 H16B 109.5
C10 C16 H16C 109.5
H16A C16 H16B 109.5
H16A C16 H16C 109.5
H16B C16 H16C 109.5
N1 C17 H17A 108.4
N1 C17 H17B 108.4
H17A C17 H17B 107.5
C18 C17 N1 115.4(3)
C18 C17 H17A 108.4
C18 C17 H17B 108.4
C17 C18 H18A 109.5
C17 C18 H18B 109.5
C17 C18 H18C 109.5
H18A C18 H18B 109.5
H18A C18 H18C 109.5
H18B C18 H18C 109.5
N1 C19 H19A 108.3
N1 C19 H19B 108.3
N1 C19 C20 115.9(3)
H19A C19 H19B 107.4
C20 C19 H19A 108.3
C20 C19 H19B 108.3
C19 C20 H20A 109.5
C19 C20 H20B 109.5
C19 C20 H20C 109.5
H20A C20 H20B 109.5
H20A C20 H20C 109.5
H20B C20 H20C 109.5

loop_
_geom_bond_atom_site_label_1
_geom_bond_atom_site_label_2
_geom_bond_distance
Pd1 Cl1 2.4061(5)
Pd1 P1 2.2325(4)
Pd1 N1 2.1873(18)
Pd1 C1 1.9685(17)
P1 C7 1.8316(19)
P1 C9 1.871(2)
P1 C10 1.8656(19)
N1 C8 1.488(3)
N1 C17 1.490(3)
N1 C19 1.511(3)
C1 C2 1.402(3)
C1 C6 1.398(3)
C2 C3 1.388(3)
C2 C7 1.502(3)
C3 H3 0.9300
C3 C4 1.377(3)
C4 H4 0.9300
C4 C5 1.385(4)
C5 H5 0.9300
C5 C6 1.388(3)
C6 C8 1.497(3)
C7 H7A 0.9700
C7 H7B 0.9700
C8 H8A 0.9700
C8 H8B 0.9700
C9 C11 1.526(3)
C9 C12 1.528(3)
C9 C13 1.535(3)
C10 C14 1.528(3)
C10 C15 1.522(3)
C10 C16 1.550(3)
C11 H11A 0.9600
C11 H11B 0.9600
C11 H11C 0.9600
C12 H12A 0.9600
C12 H12B 0.9600
C12 H12C 0.9600
C13 H13A 0.9600
C13 H13B 0.9600
C13 H13C 0.9600
C14 H14A 0.9600
C14 H14B 0.9600
C14 H14C 0.9600
C15 H15A 0.9600
C15 H15B 0.9600
C15 H15C 0.9600
C16 H16A 0.9600
C16 H16B 0.9600
C16 H16C 0.9600
C17 H17A 0.9700
C17 H17B 0.9700
C17 C18 1.430(5)
C18 H18A 0.9600
C18 H18B 0.9600
C18 H18C 0.9600
C19 H19A 0.9700
C19 H19B 0.9700
C19 C20 1.513(4)
C20 H20A 0.9600
C20 H20B 0.9600
C20 H20C 0.9600
